data_4079646
loop_
_publ_author_name
'Pellarin, Kyle R.'
'McCready, Matthew S.'
'Sutherland, Thomas I.'
'Puddephatt, Richard J.'

_publ_section_title
;
 Oxidative Addition of Phthaloyl Peroxide to Dimethylplatinum(II)
 Complexes
;
_journal_issue 23
_journal_name_full Organometallics
_journal_page_first 8291
_journal_paper_doi 10.1021/om3009074
_journal_volume 31
_journal_year 2012
_chemical_formula_moiety '2(C20 H18 N2 O5 Pt), 9(O)'
_chemical_formula_sum 'C20 H27 N2 O9.5 Pt'
_chemical_formula_weight 642.45
_chemical_name_systematic
; 
 ? 
;
_space_group_IT_number 2
_symmetry_cell_setting triclinic
_symmetry_space_group_name_Hall '-P 1'
_symmetry_space_group_name_H-M 'P -1'
_atom_sites_solution_hydrogens geom
_atom_sites_solution_primary direct
_atom_sites_solution_secondary difmap
_audit_creation_method SHELXL-97
_cell_angle_alpha 95.284(3)
_cell_angle_beta 103.731(3)
_cell_angle_gamma 103.638(3)
_cell_formula_units_Z 4
_cell_length_a 9.0456(12)
_cell_length_b 16.846(2)
_cell_length_c 16.919(2)
_cell_measurement_reflns_used 8966
_cell_measurement_temperature 150(2)
_cell_measurement_theta_max 27.22
_cell_measurement_theta_min 2.40
_cell_volume 2403.7(5)
_computing_cell_refinement 'Bruker SMART'
_computing_data_collection 'Bruker SMART'
_computing_data_reduction 'Bruker SAINT'
_computing_molecular_graphics 'Bruker SHELXTL'
_computing_publication_material 'Bruker SHELXTL'
_computing_structure_refinement 'SHELXL-97 (Sheldrick, 2008)'
_computing_structure_solution 'SHELXS-97 (Sheldrick, 2008)'
_diffrn_ambient_temperature 150(2)
_diffrn_measured_fraction_theta_full 0.982
_diffrn_measured_fraction_theta_max 0.982
_diffrn_measurement_device_type 'CCD area detector'
_diffrn_measurement_method 'phi and omega scans'
_diffrn_radiation_monochromator graphite
_diffrn_radiation_source 'fine-focus sealed tube'
_diffrn_radiation_type MoK\a
_diffrn_radiation_wavelength 0.71073
_diffrn_reflns_av_R_equivalents 0.1118
_diffrn_reflns_av_sigmaI/netI 0.1253
_diffrn_reflns_limit_h_max 11
_diffrn_reflns_limit_h_min -11
_diffrn_reflns_limit_k_max 22
_diffrn_reflns_limit_k_min -21
_diffrn_reflns_limit_l_max 22
_diffrn_reflns_limit_l_min -22
_diffrn_reflns_number 40075
_diffrn_reflns_theta_full 27.91
_diffrn_reflns_theta_max 27.91
_diffrn_reflns_theta_min 1.91
_exptl_absorpt_coefficient_mu 5.889
_exptl_absorpt_correction_T_max 0.891
_exptl_absorpt_correction_T_min 0.683
_exptl_absorpt_correction_type multi-scan
_exptl_absorpt_process_details SADABS
_exptl_crystal_colour colourless
_exptl_crystal_density_diffrn 1.750
_exptl_crystal_density_method 'not measured'
_exptl_crystal_description plate
_exptl_crystal_F_000 1224
_exptl_crystal_size_max 0.07
_exptl_crystal_size_mid 0.03
_exptl_crystal_size_min 0.02
_refine_diff_density_max 1.864
_refine_diff_density_min -3.015
_refine_diff_density_rms 0.219
_refine_ls_extinction_method none
_refine_ls_goodness_of_fit_ref 0.882
_refine_ls_hydrogen_treatment constr
_refine_ls_matrix_type full
_refine_ls_number_parameters 587
_refine_ls_number_reflns 11301
_refine_ls_number_restraints 4
_refine_ls_restrained_S_all 0.885
_refine_ls_R_factor_all 0.0872
_refine_ls_R_factor_gt 0.0595
_refine_ls_shift/su_max 0.001
_refine_ls_shift/su_mean 0.000
_refine_ls_structure_factor_coef Fsqd
_refine_ls_weighting_details 'calc w=1/[\s^2^(Fo^2^)+(0.1000P)^2^+0.0000P] where P=(Fo^2^+2Fc^2^)/3'
_refine_ls_weighting_scheme calc
_refine_ls_wR_factor_gt 0.1428
_refine_ls_wR_factor_ref 0.1652
_reflns_number_gt 8553
_reflns_number_total 11301
_reflns_threshold_expression >2sigma(I)
_cod_data_source_file om3009074_si_001.cif
_cod_data_source_block 4
_cod_depositor_comments
;
The following automatic conversions were performed:

'_symmetry_cell_setting' value 'Triclinic' changed to 'triclinic'
according to /home/saulius/struct/CIF-dictionaries/cif_core.dic
dictionary named 'cif_core.dic' version 2.4.2 from 2011-04-26.

Automatic conversion script
Id: cif_fix_values 1891 2012-01-12 08:04:46Z andrius 
;
_cod_original_cell_volume 2403.6(5)
_cod_original_sg_symbol_Hall -P1
_cod_original_sg_symbol_H-M P-1
_cod_database_code 4079646

loop_
_symmetry_equiv_pos_as_xyz
'x, y, z'
'-x, -y, -z'

loop_
_atom_site_label
_atom_site_type_symbol
_atom_site_fract_x
_atom_site_fract_y
_atom_site_fract_z
_atom_site_U_iso_or_equiv
_atom_site_adp_type
_atom_site_occupancy
_atom_site_symmetry_multiplicity
_atom_site_calc_flag
_atom_site_refinement_flags
Pt1 Pt 0.85890(5) 0.68498(3) 0.05336(3) 0.02693(13) Uani 1 1 d .
N1 N 0.6664(13) 0.6374(6) -0.0509(7) 0.029(2) Uani 1 1 d .
C1 C 0.6687(18) 0.6348(8) -0.1316(8) 0.037(3) Uani 1 1 d .
H1A H 0.7665 0.6523 -0.1449 0.044 Uiso 1 1 calc R
O1 O 1.0122(10) 0.7375(6) -0.0079(6) 0.033(2) Uani 1 1 d .
O1S O 0.9202(14) 0.6078(9) -0.4518(8) 0.069(4) Uani 1 1 d .
N2 N 0.6862(13) 0.6407(7) 0.1068(6) 0.030(2) Uani 1 1 d .
C2 C 0.5309(17) 0.6070(9) -0.1940(9) 0.039(3) Uani 1 1 d .
H2A H 0.5331 0.6073 -0.2498 0.047 Uiso 1 1 calc R
Pt2 Pt 0.62545(6) 0.92727(3) 0.31784(3) 0.03077(14) Uani 1 1 d .
O2 O 1.1255(11) 0.6327(6) -0.0229(6) 0.037(2) Uani 1 1 d .
O2S O 0.4332(13) 0.5471(7) 0.3762(8) 0.055(3) Uani 1 1 d .
O3 O 1.1513(12) 0.6732(7) -0.2758(6) 0.043(2) Uani 1 1 d .
C3 C 0.3890(15) 0.5785(9) -0.1748(8) 0.034(3) Uani 1 1 d .
H3A H 0.2936 0.5585 -0.2175 0.041 Uiso 1 1 calc R
N3 N 0.8234(13) 1.0335(8) 0.3565(7) 0.035(3) Uani 1 1 d .
O3S O 0.7507(12) 0.5291(6) 0.3972(6) 0.044(2) Uani 1 1 d .
C4 C 0.3867(14) 0.5795(8) -0.0920(8) 0.029(3) Uani 1 1 d .
H4A H 0.2906 0.5601 -0.0777 0.035 Uiso 1 1 calc R
O4 O 0.9939(11) 0.6527(6) -0.1931(6) 0.041(2) Uani 1 1 d .
N4 N 0.8009(13) 0.8751(7) 0.3691(7) 0.032(3) Uani 1 1 d .
O4S O 1.2873(12) 0.6492(6) 0.4452(6) 0.043(2) Uani 1 1 d .
C5 C 0.5265(14) 0.6091(7) -0.0328(7) 0.025(2) Uani 1 1 d .
O5 O 0.9116(10) 0.5636(5) 0.0468(6) 0.031(2) Uani 1 1 d .
O5S O 0.7627(13) 0.6162(7) -0.3358(7) 0.046(3) Uani 1 1 d .
C6 C 0.5396(14) 0.6100(8) 0.0554(8) 0.028(3) Uani 1 1 d .
O6 O 0.3413(13) 0.9913(7) 0.3538(6) 0.045(3) Uani 1 1 d .
O6S O 0.9938(13) 0.5933(7) 0.3225(6) 0.046(2) Uani 1 1 d .
C7 C 0.4110(15) 0.5834(9) 0.0880(8) 0.032(3) Uani 1 1 d .
H7A H 0.3076 0.5633 0.0521 0.038 Uiso 1 1 calc R
O7 O 0.4733(11) 0.9879(6) 0.2578(6) 0.036(2) Uani 1 1 d .
O7S O 1.3163(11) 0.6418(6) -0.3835(6) 0.037(2) Uani 1 1 d .
C8 C 0.4330(15) 0.5862(8) 0.1708(8) 0.032(3) Uani 1 1 d .
H8A H 0.3453 0.5687 0.1927 0.039 Uiso 1 1 calc R
O8 O 0.5060(11) 1.1633(6) 0.3438(6) 0.041(2) Uani 1 1 d .
O8S O 0.4682(16) 0.8139(8) 0.4949(7) 0.062(4) Uani 1 1 d .
C9 C 0.5813(17) 0.6142(8) 0.2218(8) 0.036(3) Uani 1 1 d .
H9A H 0.5986 0.6151 0.2796 0.043 Uiso 1 1 calc R
O9 O 0.3856(12) 1.2619(6) 0.3218(6) 0.042(2) Uani 1 1 d .
O9S O 1.0387(12) 0.5167(6) 0.1857(6) 0.038(2) Uani 1 1 d .
C10 C 0.7059(14) 0.6412(8) 0.1892(8) 0.032(3) Uani 1 1 d .
H10A H 0.8092 0.6609 0.2253 0.039 Uiso 1 1 calc R
O10 O 0.5776(12) 0.9509(6) 0.4385(6) 0.035(2) Uani 1 1 d .
C11 C 1.1191(14) 0.7050(8) -0.0288(7) 0.029(3) Uani 1 1 d .
C12 C 1.2344(15) 0.7629(8) -0.0605(9) 0.033(3) Uani 1 1 d .
C13 C 1.3381(16) 0.8257(9) -0.0022(9) 0.039(3) Uani 1 1 d .
H13A H 1.3289 0.8318 0.0527 0.047 Uiso 1 1 calc R
C14 C 1.4583(16) 0.8809(10) -0.0243(9) 0.037(3) Uani 1 1 d .
H14A H 1.5308 0.9252 0.0152 0.045 Uiso 1 1 calc R
C15 C 1.4700(19) 0.8700(10) -0.1053(11) 0.049(4) Uani 1 1 d .
H15A H 1.5531 0.9063 -0.1202 0.059 Uiso 1 1 calc R
C16 C 1.3627(16) 0.8072(9) -0.1641(8) 0.034(3) Uani 1 1 d .
H16A H 1.3714 0.8012 -0.2191 0.040 Uiso 1 1 calc R
C17 C 1.2390(15) 0.7514(9) -0.1422(9) 0.033(3) Uani 1 1 d .
C18 C 1.1195(16) 0.6875(9) -0.2091(9) 0.035(3) Uani 1 1 d .
C19 C 1.0384(14) 0.7318(8) 0.1578(9) 0.036(3) Uani 1 1 d .
H19A H 1.0419 0.7894 0.1757 0.055 Uiso 1 1 calc R
H19B H 1.1388 0.7295 0.1465 0.055 Uiso 1 1 calc R
H19C H 1.0207 0.6991 0.2013 0.055 Uiso 1 1 calc R
C20 C 0.8021(15) 0.7964(8) 0.0530(9) 0.033(3) Uani 1 1 d .
H20A H 0.8544 0.8313 0.1066 0.050 Uiso 1 1 calc R
H20B H 0.6875 0.7866 0.0424 0.050 Uiso 1 1 calc R
H20C H 0.8374 0.8241 0.0097 0.050 Uiso 1 1 calc R
C21 C 0.8193(16) 1.1119(9) 0.3463(8) 0.035(3) Uani 1 1 d .
H21A H 0.7208 1.1227 0.3236 0.042 Uiso 1 1 calc R
C22 C 0.9546(18) 1.1760(10) 0.3680(10) 0.043(4) Uani 1 1 d .
H22A H 0.9502 1.2308 0.3607 0.052 Uiso 1 1 calc R
C23 C 1.0997(18) 1.1590(10) 0.4013(9) 0.044(4) Uani 1 1 d .
H23A H 1.1953 1.2020 0.4177 0.053 Uiso 1 1 calc R
C24 C 1.0999(17) 1.0771(10) 0.4096(9) 0.040(3) Uani 1 1 d .
H24A H 1.1969 1.0641 0.4309 0.048 Uiso 1 1 calc R
C25 C 0.9606(14) 1.0152(8) 0.3873(8) 0.031(3) Uani 1 1 d .
C26 C 0.9469(15) 0.9278(9) 0.3946(8) 0.035(3) Uani 1 1 d .
C27 C 1.0765(18) 0.8970(10) 0.4257(9) 0.041(3) Uani 1 1 d .
H27A H 1.1802 0.9330 0.4436 0.049 Uiso 1 1 calc R
C28 C 1.0506(16) 0.8136(9) 0.4298(9) 0.039(3) Uani 1 1 d .
H28A H 1.1383 0.7916 0.4473 0.047 Uiso 1 1 calc R
C29 C 0.8986(18) 0.7614(10) 0.4090(10) 0.043(4) Uani 1 1 d .
H29A H 0.8799 0.7047 0.4153 0.052 Uiso 1 1 calc R
C30 C 0.7779(15) 0.7950(8) 0.3791(10) 0.042(3) Uani 1 1 d .
H30A H 0.6728 0.7606 0.3648 0.050 Uiso 1 1 calc R
C31 C 0.3669(16) 1.0030(7) 0.2870(8) 0.035(3) Uani 1 1 d .
C32 C 0.2569(14) 1.0435(9) 0.2306(8) 0.032(3) Uani 1 1 d .
C33 C 0.1408(16) 0.9896(9) 0.1661(9) 0.039(3) Uani 1 1 d .
H33A H 0.1397 0.9330 0.1572 0.046 Uiso 1 1 calc R
C34 C 0.0291(18) 1.0172(10) 0.1158(10) 0.044(4) Uani 1 1 d .
H34A H -0.0537 0.9792 0.0744 0.053 Uiso 1 1 calc R
C35 C 0.0362(18) 1.1026(10) 0.1252(10) 0.044(4) Uani 1 1 d .
H35A H -0.0374 1.1228 0.0880 0.052 Uiso 1 1 calc R
C36 C 0.1491(17) 1.1553(9) 0.1879(9) 0.039(3) Uani 1 1 d .
H36A H 0.1506 1.2121 0.1964 0.047 Uiso 1 1 calc R
C37 C 0.2624(17) 1.1270(9) 0.2397(9) 0.035(3) Uani 1 1 d .
C38 C 0.3913(15) 1.1878(8) 0.3063(8) 0.032(3) Uani 1 1 d .
C39 C 0.4425(15) 0.8235(9) 0.2838(10) 0.044(3) Uani 1 1 d .
H39A H 0.4351 0.7977 0.2282 0.067 Uiso 1 1 calc R
H39B H 0.3441 0.8382 0.2843 0.067 Uiso 1 1 calc R
H39C H 0.4601 0.7847 0.3225 0.067 Uiso 1 1 calc R
C40 C 0.6716(19) 0.9073(12) 0.2054(9) 0.054(5) Uani 1 1 d .
H40A H 0.7612 0.9518 0.2024 0.081 Uiso 1 1 calc R
H40B H 0.5784 0.9065 0.1613 0.081 Uiso 1 1 calc R
H40C H 0.6972 0.8541 0.1988 0.081 Uiso 1 1 calc R

loop_
_atom_site_aniso_label
_atom_site_aniso_U_11
_atom_site_aniso_U_22
_atom_site_aniso_U_33
_atom_site_aniso_U_23
_atom_site_aniso_U_13
_atom_site_aniso_U_12
Pt1 0.0259(2) 0.0261(3) 0.0313(3) 0.00611(18) 0.00968(19) 0.00895(19)
N1 0.034(6) 0.024(5) 0.039(6) 0.012(5) 0.016(5) 0.017(4)
C1 0.054(8) 0.030(7) 0.029(7) 0.018(6) 0.014(6) 0.009(6)
O1 0.028(4) 0.032(5) 0.049(6) 0.012(4) 0.013(4) 0.021(4)
O1S 0.045(7) 0.095(11) 0.055(8) -0.010(7) 0.004(6) 0.013(7)
N2 0.035(6) 0.037(6) 0.019(5) 0.001(4) 0.006(4) 0.013(5)
C2 0.038(7) 0.043(8) 0.038(8) 0.016(7) 0.009(6) 0.014(6)
Pt2 0.0298(3) 0.0357(3) 0.0297(3) 0.0037(2) 0.0076(2) 0.0151(2)
O2 0.039(5) 0.042(6) 0.051(6) 0.027(5) 0.028(4) 0.025(4)
O2S 0.053(7) 0.041(6) 0.072(8) 0.013(6) 0.015(6) 0.017(5)
O3 0.047(6) 0.055(7) 0.034(5) 0.011(5) 0.014(5) 0.024(5)
C3 0.030(6) 0.047(8) 0.022(6) 0.007(6) -0.002(5) 0.013(6)
N3 0.025(5) 0.044(7) 0.042(7) 0.019(5) 0.009(5) 0.014(5)
O3S 0.048(6) 0.039(6) 0.045(6) 0.010(5) 0.014(5) 0.007(5)
C4 0.021(5) 0.039(7) 0.037(7) 0.020(6) 0.014(5) 0.014(5)
O4 0.043(5) 0.034(5) 0.052(6) 0.015(5) 0.019(5) 0.010(4)
N4 0.033(6) 0.042(7) 0.024(5) 0.000(5) 0.003(4) 0.022(5)
O4S 0.048(6) 0.039(6) 0.043(6) 0.004(5) 0.012(5) 0.013(5)
C5 0.033(6) 0.021(6) 0.027(6) 0.009(4) 0.007(5) 0.017(5)
O5 0.024(4) 0.026(5) 0.045(6) 0.014(4) 0.007(4) 0.009(3)
O5S 0.048(6) 0.044(6) 0.048(6) 0.003(5) 0.009(5) 0.024(5)
C6 0.023(6) 0.031(7) 0.033(7) 0.014(5) 0.007(5) 0.009(5)
O6 0.055(6) 0.061(7) 0.040(6) 0.029(5) 0.027(5) 0.036(5)
O6S 0.063(7) 0.047(6) 0.038(6) 0.007(5) 0.017(5) 0.028(5)
C7 0.025(6) 0.037(7) 0.036(7) 0.006(6) 0.010(5) 0.014(5)
O7 0.033(5) 0.054(6) 0.028(5) 0.009(4) 0.009(4) 0.024(4)
O7S 0.039(5) 0.032(5) 0.038(5) -0.001(4) 0.012(4) 0.006(4)
C8 0.033(6) 0.035(7) 0.038(7) 0.013(6) 0.018(6) 0.016(5)
O8 0.040(5) 0.049(6) 0.038(5) 0.006(5) 0.005(4) 0.022(5)
O8S 0.087(9) 0.053(7) 0.037(6) 0.013(6) 0.014(6) 0.002(7)
C9 0.052(8) 0.032(7) 0.025(7) 0.007(5) 0.010(6) 0.014(6)
O9 0.044(6) 0.039(6) 0.047(6) 0.014(5) 0.016(5) 0.015(5)
O9S 0.043(5) 0.037(5) 0.041(6) 0.009(4) 0.016(4) 0.015(4)
C10 0.034(7) 0.025(6) 0.034(7) -0.008(5) 0.009(5) 0.007(5)
O10 0.040(5) 0.042(6) 0.029(5) 0.010(4) 0.015(4) 0.015(4)
C11 0.027(6) 0.040(7) 0.029(7) 0.010(5) 0.018(5) 0.014(5)
C12 0.036(7) 0.033(7) 0.041(8) 0.021(6) 0.018(6) 0.015(6)
C13 0.035(7) 0.042(8) 0.044(8) 0.008(7) 0.017(6) 0.007(6)
C14 0.027(6) 0.045(9) 0.041(8) 0.019(7) 0.009(6) 0.007(6)
C15 0.044(9) 0.048(10) 0.062(11) 0.030(8) 0.018(8) 0.010(7)
C16 0.038(7) 0.042(8) 0.032(7) 0.014(6) 0.019(6) 0.019(6)
C17 0.026(6) 0.034(7) 0.048(8) 0.009(6) 0.014(6) 0.016(5)
C18 0.036(7) 0.038(8) 0.040(8) 0.020(6) 0.013(6) 0.019(6)
C19 0.037(7) 0.031(7) 0.042(8) 0.015(6) 0.004(6) 0.015(6)
C20 0.027(6) 0.020(6) 0.053(9) 0.010(6) 0.008(6) 0.008(5)
C21 0.035(7) 0.048(8) 0.033(7) 0.019(6) 0.014(6) 0.022(6)
C22 0.052(9) 0.041(8) 0.050(9) 0.027(7) 0.022(7) 0.021(7)
C23 0.043(8) 0.049(9) 0.042(8) 0.015(7) 0.016(7) 0.007(7)
C24 0.035(7) 0.054(9) 0.039(8) 0.012(7) 0.014(6) 0.019(6)
C25 0.030(6) 0.037(7) 0.033(7) 0.009(5) 0.013(5) 0.019(5)
C26 0.027(6) 0.048(8) 0.032(7) -0.001(6) 0.009(5) 0.017(6)
C27 0.038(7) 0.058(10) 0.045(9) 0.017(7) 0.020(6) 0.035(7)
C28 0.036(7) 0.039(8) 0.051(9) 0.009(6) 0.013(6) 0.024(6)
C29 0.046(8) 0.044(9) 0.047(9) 0.015(7) 0.008(7) 0.026(7)
C30 0.040(7) 0.019(6) 0.069(10) 0.001(6) 0.016(7) 0.013(5)
C31 0.040(7) 0.034(7) 0.033(7) 0.016(6) 0.009(6) 0.011(6)
C32 0.025(6) 0.038(7) 0.038(7) 0.015(6) 0.013(5) 0.012(5)
C33 0.032(7) 0.036(8) 0.040(8) 0.008(6) -0.003(6) 0.007(6)
C34 0.036(8) 0.046(9) 0.042(9) 0.001(7) -0.002(6) 0.010(7)
C35 0.043(8) 0.051(9) 0.044(9) 0.019(7) 0.008(7) 0.026(7)
C36 0.043(8) 0.032(7) 0.044(8) 0.016(6) 0.015(6) 0.007(6)
C37 0.043(7) 0.032(7) 0.038(8) 0.017(6) 0.019(6) 0.014(6)
C38 0.033(6) 0.030(7) 0.038(7) 0.012(6) 0.009(5) 0.013(5)
C39 0.037(7) 0.036(8) 0.055(10) -0.001(7) 0.003(7) 0.014(6)
C40 0.051(9) 0.092(14) 0.035(8) 0.022(9) 0.011(7) 0.045(9)

loop_
_atom_type_symbol
_atom_type_description
_atom_type_scat_dispersion_real
_atom_type_scat_dispersion_imag
_atom_type_scat_source
C C 0.0033 0.0016 'International Tables Vol C Tables 4.2.6.8 and 6.1.1.4'
H H 0.0000 0.0000 'International Tables Vol C Tables 4.2.6.8 and 6.1.1.4'
N N 0.0061 0.0033 'International Tables Vol C Tables 4.2.6.8 and 6.1.1.4'
O O 0.0106 0.0060 'International Tables Vol C Tables 4.2.6.8 and 6.1.1.4'
Pt Pt -1.7033 8.3905 'International Tables Vol C Tables 4.2.6.8 and 6.1.1.4'

loop_
_geom_angle_atom_site_label_1
_geom_angle_atom_site_label_2
_geom_angle_atom_site_label_3
_geom_angle
O1 Pt1 N2 172.4(4)
O1 Pt1 C19 86.2(4)
N2 Pt1 C19 98.3(5)
O1 Pt1 C20 83.0(4)
N2 Pt1 C20 90.7(5)
C19 Pt1 C20 91.0(5)
O1 Pt1 N1 96.1(4)
N2 Pt1 N1 79.3(4)
C19 Pt1 N1 177.3(5)
C20 Pt1 N1 87.8(5)
O1 Pt1 O5 96.4(3)
N2 Pt1 O5 89.6(4)
C19 Pt1 O5 92.0(4)
C20 Pt1 O5 176.9(5)
N1 Pt1 O5 89.2(4)
C5 N1 C1 119.1(12)
C5 N1 Pt1 113.8(8)
C1 N1 Pt1 127.1(9)
N1 C1 C2 120.8(13)
N1 C1 H1A 119.6
C2 C1 H1A 119.6
C11 O1 Pt1 125.3(8)
C6 N2 C10 118.7(11)
C6 N2 Pt1 116.0(8)
C10 N2 Pt1 125.3(8)
C1 C2 C3 119.6(13)
C1 C2 H2A 120.2
C3 C2 H2A 120.2
C39 Pt2 O7 87.1(5)
C39 Pt2 N4 98.7(5)
O7 Pt2 N4 171.5(4)
C39 Pt2 C40 89.7(7)
O7 Pt2 C40 84.1(5)
N4 Pt2 C40 89.7(5)
C39 Pt2 N3 177.7(5)
O7 Pt2 N3 95.3(4)
N4 Pt2 N3 79.0(5)
C40 Pt2 N3 90.7(6)
C39 Pt2 O10 91.1(6)
O7 Pt2 O10 95.5(4)
N4 Pt2 O10 90.6(4)
C40 Pt2 O10 179.1(6)
N3 Pt2 O10 88.5(4)
C2 C3 C4 119.7(12)
C2 C3 H3A 120.1
C4 C3 H3A 120.1
C25 N3 C21 121.2(12)
C25 N3 Pt2 113.3(9)
C21 N3 Pt2 125.3(9)
C5 C4 C3 118.1(11)
C5 C4 H4A 120.9
C3 C4 H4A 120.9
C30 N4 C26 120.6(11)
C30 N4 Pt2 124.6(9)
C26 N4 Pt2 114.8(9)
N1 C5 C4 122.7(11)
N1 C5 C6 114.4(10)
C4 C5 C6 123.0(11)
N2 C6 C7 119.6(12)
N2 C6 C5 116.2(10)
C7 C6 C5 124.2(11)
C8 C7 C6 120.6(12)
C8 C7 H7A 119.7
C6 C7 H7A 119.7
C31 O7 Pt2 120.9(8)
C9 C8 C7 119.4(12)
C9 C8 H8A 120.3
C7 C8 H8A 120.3
C8 C9 C10 119.4(12)
C8 C9 H9A 120.3
C10 C9 H9A 120.3
N2 C10 C9 122.1(12)
N2 C10 H10A 118.9
C9 C10 H10A 118.9
O2 C11 O1 124.1(11)
O2 C11 C12 122.1(11)
O1 C11 C12 113.8(12)
C13 C12 C17 123.4(12)
C13 C12 C11 114.5(12)
C17 C12 C11 122.1(13)
C12 C13 C14 119.2(14)
C12 C13 H13A 120.4
C14 C13 H13A 120.4
C15 C14 C13 119.2(15)
C15 C14 H14A 120.4
C13 C14 H14A 120.4
C16 C15 C14 121.1(13)
C16 C15 H15A 119.5
C14 C15 H15A 119.5
C15 C16 C17 120.0(13)
C15 C16 H16A 120.0
C17 C16 H16A 120.0
C12 C17 C16 117.1(13)
C12 C17 C18 124.7(12)
C16 C17 C18 118.2(13)
O3 C18 O4 124.9(14)
O3 C18 C17 118.4(12)
O4 C18 C17 116.7(13)
Pt1 C19 H19A 109.5
Pt1 C19 H19B 109.5
H19A C19 H19B 109.5
Pt1 C19 H19C 109.5
H19A C19 H19C 109.5
H19B C19 H19C 109.5
Pt1 C20 H20A 109.5
Pt1 C20 H20B 109.5
H20A C20 H20B 109.5
Pt1 C20 H20C 109.5
H20A C20 H20C 109.5
H20B C20 H20C 109.5
N3 C21 C22 121.5(12)
N3 C21 H21A 119.3
C22 C21 H21A 119.3
C21 C22 C23 118.6(14)
C21 C22 H22A 120.7
C23 C22 H22A 120.7
C24 C23 C22 118.4(14)
C24 C23 H23A 120.8
C22 C23 H23A 120.8
C25 C24 C23 120.6(13)
C25 C24 H24A 119.7
C23 C24 H24A 119.7
N3 C25 C24 119.7(13)
N3 C25 C26 115.2(11)
C24 C25 C26 125.1(12)
N4 C26 C27 119.2(14)
N4 C26 C25 117.4(11)
C27 C26 C25 123.5(13)
C28 C27 C26 118.8(15)
C28 C27 H27A 120.6
C26 C27 H27A 120.6
C27 C28 C29 121.2(13)
C27 C28 H28A 119.4
C29 C28 H28A 119.4
C30 C29 C28 117.0(14)
C30 C29 H29A 121.5
C28 C29 H29A 121.5
N4 C30 C29 122.8(13)
N4 C30 H30A 118.6
C29 C30 H30A 118.6
O6 C31 O7 129.1(12)
O6 C31 C32 117.3(13)
O7 C31 C32 113.6(11)
C37 C32 C33 118.8(12)
C37 C32 C31 125.8(13)
C33 C32 C31 115.4(12)
C34 C33 C32 120.8(14)
C34 C33 H33A 119.6
C32 C33 H33A 119.6
C33 C34 C35 119.9(14)
C33 C34 H34A 120.1
C35 C34 H34A 120.1
C36 C35 C34 119.4(13)
C36 C35 H35A 120.3
C34 C35 H35A 120.3
C35 C36 C37 120.6(14)
C35 C36 H36A 119.7
C37 C36 H36A 119.7
C36 C37 C32 120.3(14)
C36 C37 C38 119.4(13)
C32 C37 C38 120.2(12)
O8 C38 O9 121.4(13)
O8 C38 C37 118.1(12)
O9 C38 C37 120.4(12)
Pt2 C39 H39A 109.5
Pt2 C39 H39B 109.5
H39A C39 H39B 109.5
Pt2 C39 H39C 109.5
H39A C39 H39C 109.5
H39B C39 H39C 109.5
Pt2 C40 H40A 109.5
Pt2 C40 H40B 109.5
H40A C40 H40B 109.5
Pt2 C40 H40C 109.5
H40A C40 H40C 109.5
H40B C40 H40C 109.5

loop_
_geom_bond_atom_site_label_1
_geom_bond_atom_site_label_2
_geom_bond_distance
Pt1 O1 2.013(9)
Pt1 N2 2.014(11)
Pt1 C19 2.039(13)
Pt1 C20 2.059(12)
Pt1 N1 2.100(11)
Pt1 O5 2.206(9)
N1 C5 1.360(15)
N1 C1 1.368(16)
C1 C2 1.38(2)
C1 H1A 0.9500
O1 C11 1.318(14)
N2 C6 1.352(16)
N2 C10 1.363(17)
C2 C3 1.385(19)
C2 H2A 0.9500
Pt2 C39 2.030(14)
Pt2 O7 2.039(9)
Pt2 N4 2.047(11)
Pt2 C40 2.057(15)
Pt2 N3 2.134(12)
Pt2 O10 2.206(9)
O2 C11 1.244(16)
O3 C18 1.245(17)
C3 C4 1.405(18)
C3 H3A 0.9500
N3 C25 1.345(16)
N3 C21 1.355(18)
C4 C5 1.364(17)
C4 H4A 0.9500
O4 C18 1.253(16)
N4 C30 1.348(17)
N4 C26 1.352(18)
C5 C6 1.466(17)
C6 C7 1.401(17)
O6 C31 1.230(16)
C7 C8 1.362(18)
C7 H7A 0.9500
O7 C31 1.246(16)
C8 C9 1.358(19)
C8 H8A 0.9500
O8 C38 1.259(15)
C9 C10 1.371(18)
C9 H9A 0.9500
O9 C38 1.267(17)
C10 H10A 0.9500
C11 C12 1.487(16)
C12 C13 1.37(2)
C12 C17 1.39(2)
C13 C14 1.403(18)
C13 H13A 0.9500
C14 C15 1.40(2)
C14 H14A 0.9500
C15 C16 1.38(2)
C15 H15A 0.9500
C16 C17 1.427(18)
C16 H16A 0.9500
C17 C18 1.50(2)
C19 H19A 0.9800
C19 H19B 0.9800
C19 H19C 0.9800
C20 H20A 0.9800
C20 H20B 0.9800
C20 H20C 0.9800
C21 C22 1.38(2)
C21 H21A 0.9500
C22 C23 1.41(2)
C22 H22A 0.9500
C23 C24 1.40(2)
C23 H23A 0.9500
C24 C25 1.379(19)
C24 H24A 0.9500
C25 C26 1.47(2)
C26 C27 1.401(18)
C27 C28 1.38(2)
C27 H27A 0.9500
C28 C29 1.39(2)
C28 H28A 0.9500
C29 C30 1.361(19)
C29 H29A 0.9500
C30 H30A 0.9500
C31 C32 1.534(17)
C32 C37 1.39(2)
C32 C33 1.393(19)
C33 C34 1.36(2)
C33 H33A 0.9500
C34 C35 1.42(2)
C34 H34A 0.9500
C35 C36 1.36(2)
C35 H35A 0.9500
C36 C37 1.388(19)
C36 H36A 0.9500
C37 C38 1.51(2)
C39 H39A 0.9800
C39 H39B 0.9800
C39 H39C 0.9800
C40 H40A 0.9800
C40 H40B 0.9800
C40 H40C 0.9800

loop_
_geom_torsion_atom_site_label_1
_geom_torsion_atom_site_label_2
_geom_torsion_atom_site_label_3
_geom_torsion_atom_site_label_4
_geom_torsion
O1 Pt1 N1 C5 -168.4(8)
N2 Pt1 N1 C5 5.5(8)
C19 Pt1 N1 C5 -20(10)
C20 Pt1 N1 C5 -85.7(9)
O5 Pt1 N1 C5 95.3(8)
O1 Pt1 N1 C1 9.6(11)
N2 Pt1 N1 C1 -176.5(11)
C19 Pt1 N1 C1 158(9)
C20 Pt1 N1 C1 92.4(11)
O5 Pt1 N1 C1 -86.7(10)
C5 N1 C1 C2 2.6(19)
Pt1 N1 C1 C2 -175.4(10)
N2 Pt1 O1 C11 -151(3)
C19 Pt1 O1 C11 82.5(10)
C20 Pt1 O1 C11 174.0(11)
N1 Pt1 O1 C11 -98.9(10)
O5 Pt1 O1 C11 -9.1(10)
O1 Pt1 N2 C6 49(4)
C19 Pt1 N2 C6 174.4(10)
C20 Pt1 N2 C6 83.2(10)
N1 Pt1 N2 C6 -4.5(9)
O5 Pt1 N2 C6 -93.7(10)
O1 Pt1 N2 C10 -130(3)
C19 Pt1 N2 C10 -4.2(12)
C20 Pt1 N2 C10 -95.4(12)
N1 Pt1 N2 C10 177.0(12)
O5 Pt1 N2 C10 87.8(11)
N1 C1 C2 C3 -2(2)
C1 C2 C3 C4 1(2)
C39 Pt2 N3 C25 17(14)
O7 Pt2 N3 C25 -168.6(9)
N4 Pt2 N3 C25 5.1(9)
C40 Pt2 N3 C25 -84.5(10)
O10 Pt2 N3 C25 96.0(9)
C39 Pt2 N3 C21 -168(13)
O7 Pt2 N3 C21 6.2(11)
N4 Pt2 N3 C21 179.9(12)
C40 Pt2 N3 C21 90.4(12)
O10 Pt2 N3 C21 -89.1(11)
C2 C3 C4 C5 0(2)
C39 Pt2 N4 C30 -5.1(13)
O7 Pt2 N4 C30 -137(3)
C40 Pt2 N4 C30 -94.8(13)
N3 Pt2 N4 C30 174.4(13)
O10 Pt2 N4 C30 86.1(12)
C39 Pt2 N4 C26 175.9(10)
O7 Pt2 N4 C26 44(3)
C40 Pt2 N4 C26 86.3(11)
N3 Pt2 N4 C26 -4.6(9)
O10 Pt2 N4 C26 -92.9(10)
C1 N1 C5 C4 -1.4(18)
Pt1 N1 C5 C4 176.8(10)
C1 N1 C5 C6 176.3(11)
Pt1 N1 C5 C6 -5.5(13)
C3 C4 C5 N1 0.1(19)
C3 C4 C5 C6 -177.4(12)
C10 N2 C6 C7 3.2(19)
Pt1 N2 C6 C7 -175.4(9)
C10 N2 C6 C5 -178.5(11)
Pt1 N2 C6 C5 2.9(15)
N1 C5 C6 N2 1.9(16)
C4 C5 C6 N2 179.6(12)
N1 C5 C6 C7 -179.8(12)
C4 C5 C6 C7 -2(2)
N2 C6 C7 C8 -2(2)
C5 C6 C7 C8 180.0(12)
C39 Pt2 O7 C31 72.4(11)
N4 Pt2 O7 C31 -155(3)
C40 Pt2 O7 C31 162.5(12)
N3 Pt2 O7 C31 -107.3(10)
O10 Pt2 O7 C31 -18.4(10)
C6 C7 C8 C9 -1(2)
C7 C8 C9 C10 2(2)
C6 N2 C10 C9 -2(2)
Pt1 N2 C10 C9 176.3(10)
C8 C9 C10 N2 0(2)
Pt1 O1 C11 O2 9.9(18)
Pt1 O1 C11 C12 -170.0(8)
O2 C11 C12 C13 -109.6(15)
O1 C11 C12 C13 70.3(15)
O2 C11 C12 C17 67.9(18)
O1 C11 C12 C17 -112.2(14)
C17 C12 C13 C14 -1(2)
C11 C12 C13 C14 176.0(13)
C12 C13 C14 C15 -1(2)
C13 C14 C15 C16 2(2)
C14 C15 C16 C17 -1(2)
C13 C12 C17 C16 2(2)
C11 C12 C17 C16 -175.1(12)
C13 C12 C17 C18 -174.9(13)
C11 C12 C17 C18 8(2)
C15 C16 C17 C12 -1(2)
C15 C16 C17 C18 176.3(13)
C12 C17 C18 O3 -167.1(13)
C16 C17 C18 O3 15.9(18)
C12 C17 C18 O4 13.2(19)
C16 C17 C18 O4 -163.8(12)
C25 N3 C21 C22 -1(2)
Pt2 N3 C21 C22 -175.5(11)
N3 C21 C22 C23 0(2)
C21 C22 C23 C24 1(2)
C22 C23 C24 C25 -1(2)
C21 N3 C25 C24 1(2)
Pt2 N3 C25 C24 175.7(10)
C21 N3 C25 C26 -179.8(12)
Pt2 N3 C25 C26 -4.7(15)
C23 C24 C25 N3 1(2)
C23 C24 C25 C26 -179.0(13)
C30 N4 C26 C27 5(2)
Pt2 N4 C26 C27 -175.9(10)
C30 N4 C26 C25 -175.4(13)
Pt2 N4 C26 C25 3.5(15)
N3 C25 C26 N4 0.9(18)
C24 C25 C26 N4 -179.5(13)
N3 C25 C26 C27 -179.6(13)
C24 C25 C26 C27 0(2)
N4 C26 C27 C28 0(2)
C25 C26 C27 C28 -179.9(13)
C26 C27 C28 C29 -4(2)
C27 C28 C29 C30 4(2)
C26 N4 C30 C29 -5(2)
Pt2 N4 C30 C29 176.0(12)
C28 C29 C30 N4 0(2)
Pt2 O7 C31 O6 5(2)
Pt2 O7 C31 C32 -175.9(8)
O6 C31 C32 C37 77.2(17)
O7 C31 C32 C37 -101.6(16)
O6 C31 C32 C33 -101.6(15)
O7 C31 C32 C33 79.6(15)
C37 C32 C33 C34 -4(2)
C31 C32 C33 C34 175.1(14)
C32 C33 C34 C35 4(2)
C33 C34 C35 C36 -4(2)
C34 C35 C36 C37 4(2)
C35 C36 C37 C32 -3(2)
C35 C36 C37 C38 177.0(13)
C33 C32 C37 C36 3(2)
C31 C32 C37 C36 -175.5(12)
C33 C32 C37 C38 -177.0(12)
C31 C32 C37 C38 4(2)
C36 C37 C38 O8 -168.9(13)
C32 C37 C38 O8 11.4(19)
C36 C37 C38 O9 8.8(19)
C32 C37 C38 O9 -170.9(13)
